data_4031473
loop_
_publ_author_name
'Mereiter, K.'
'Mikenda, W.'
'Preisinger, A.'
'Zellner, A.'
'Steidl, H.'

_publ_section_title
;
 Hydrogen bonds in Na2 S (H2 O)5. X-ray diffraction and vibrational
 spectroscopic study
;
_journal_name_full
;
Journal of the Chemical Society. Dalton Transactions, Inorganic Chemistry 
(1972-)
;
_journal_page_first 1275
_journal_page_last 1277
_journal_volume 1984
_journal_year 1984
_chemical_formula_sum 'H10 Na2 O5 S'
_chemical_name_systematic 'Na2 S (H2 O)5'
_space_group_IT_number 63
_symmetry_space_group_name_Hall '-C 2c 2'
_symmetry_space_group_name_H-M 'C m c m'
_cell_angle_alpha 90
_cell_angle_beta 90
_cell_angle_gamma 90
_cell_formula_units_Z 4
_cell_length_a 6.476
_cell_length_b 12.536
_cell_length_c 8.686
_cell_volume 705.157
_citation_journal_id_ASTM JCDTBI
_cod_data_source_file Mereiter_JCDTBI_1984_1023.cif
_cod_data_source_block H10Na2O5S1
_cod_original_cell_volume 705.1567
_cod_original_formula_sum 'H10 Na2 O5 S1'
_cod_database_code 4031473

loop_
_symmetry_equiv_pos_as_xyz
x,y,z
-x,-y,z+1/2
x,-y,-z
-x,y,-z+1/2
-x,-y,-z
x,y,-z-1/2
-x,y,z
x,-y,z-1/2
x+1/2,y+1/2,z
-x+1/2,-y+1/2,z+1/2
x+1/2,-y+1/2,-z
-x+1/2,y+1/2,-z+1/2
-x+1/2,-y+1/2,-z
x+1/2,y+1/2,-z-1/2
-x+1/2,y+1/2,z
x+1/2,-y+1/2,z-1/2

loop_
_atom_site_label
_atom_site_type_symbol
_atom_site_fract_x
_atom_site_fract_y
_atom_site_fract_z
_atom_site_occupancy
_atom_site_U_iso_or_equiv
O1 O-2 0 0.09273 0.25 1 0.0
Na2 Na+1 0.5 0.04314 0.75 1 0.0
H3 H+1 0.33247 0.14755 0.48463 1 0.0
O2 O-2 0.25979 0.12191 0.57356 1 0.0
S1 S-2 0 0.31286 0.75 1 0.0
Na1 Na+1 0 0 0 1 0.0
H1 H+1 0.12106 0.13693 0.25 1 0.0
H2 H+1 0.19377 0.18271 0.61929 1 0.0
